data_2236271
loop_
_publ_author_name
'Jin, Shouwen'
'Huang, Yanfei'
'Wei, Shuaishuai'
'Zhou, Yong'
'Zhou, Yingping'

_publ_section_title
;
 3-(Phenylcarbamoyl)acrylic acid
;
_journal_coeditor_code HB6935
_journal_issue 9
_journal_name_full 'Acta Crystallographica Section E'
_journal_page_first o2736
_journal_paper_doi 10.1107/S1600536812035581
_journal_volume 68
_journal_year 2012
_chemical_formula_iupac 'C10 H9 N O3'
_chemical_formula_moiety 'C10 H9 N O3'
_chemical_formula_sum 'C10 H9 N O3'
_chemical_formula_weight 191.18
_chemical_name_systematic
;
3-(Phenylcarbamoyl)acrylic acid
;
_space_group_IT_number 14
_symmetry_cell_setting monoclinic
_symmetry_space_group_name_Hall '-P 2yn'
_symmetry_space_group_name_H-M 'P 1 21/n 1'
_atom_sites_solution_hydrogens geom
_atom_sites_solution_primary direct
_atom_sites_solution_secondary difmap
_audit_creation_method SHELXL-97
_cell_angle_alpha 90.00
_cell_angle_beta 99.1220(10)
_cell_angle_gamma 90.00
_cell_formula_units_Z 4
_cell_length_a 7.2396(8)
_cell_length_b 10.5918(11)
_cell_length_c 11.7718(15)
_cell_measurement_temperature 298(2)
_cell_volume 891.25(18)
_computing_cell_refinement 'SAINT (Bruker, 2002)'
_computing_data_collection 'SMART (Bruker, 2002)'
_computing_data_reduction 'SAINT (Bruker, 2002)'
_computing_molecular_graphics 'SHELXTL (Sheldrick, 2008)'
_computing_publication_material 'SHELXTL (Sheldrick, 2008)'
_computing_structure_refinement 'SHELXL-97 (Sheldrick, 2008)'
_computing_structure_solution 'SHELXS-97 (Sheldrick, 2008)'
_diffrn_ambient_temperature 298(2)
_diffrn_measured_fraction_theta_full 0.986
_diffrn_measured_fraction_theta_max 0.986
_diffrn_measurement_device_type 'Bruker SMART CCD'
_diffrn_measurement_method 'phi and omega scans'
_diffrn_radiation_monochromator graphite
_diffrn_radiation_source 'fine-focus sealed tube'
_diffrn_radiation_type MoK\a
_diffrn_radiation_wavelength 0.71073
_diffrn_reflns_av_R_equivalents 0.0426
_diffrn_reflns_av_sigmaI/netI 0.0497
_diffrn_reflns_limit_h_max 9
_diffrn_reflns_limit_h_min -9
_diffrn_reflns_limit_k_max 8
_diffrn_reflns_limit_k_min -14
_diffrn_reflns_limit_l_max 14
_diffrn_reflns_limit_l_min -15
_diffrn_reflns_number 5497
_diffrn_reflns_theta_full 28.33
_diffrn_reflns_theta_max 28.33
_diffrn_reflns_theta_min 2.60
_exptl_absorpt_coefficient_mu 0.107
_exptl_absorpt_correction_T_max 0.965
_exptl_absorpt_correction_T_min 0.960
_exptl_absorpt_correction_type multi-scan
_exptl_absorpt_process_details '(SADABS; Bruker, 2002)'
_exptl_crystal_colour COLORLESS
_exptl_crystal_density_diffrn 1.425
_exptl_crystal_density_method 'not measured'
_exptl_crystal_description BLOCK
_exptl_crystal_F_000 400
_exptl_crystal_size_max 0.38
_exptl_crystal_size_mid 0.36
_exptl_crystal_size_min 0.33
_refine_diff_density_max 0.198
_refine_diff_density_min -0.261
_refine_ls_extinction_coef 0.020(5)
_refine_ls_extinction_expression Fc^*^=kFc[1+0.001xFc^2^\l^3^/sin(2\q)]^-1/4^
_refine_ls_extinction_method SHELXL
_refine_ls_goodness_of_fit_ref 1.030
_refine_ls_hydrogen_treatment constr
_refine_ls_matrix_type full
_refine_ls_number_parameters 128
_refine_ls_number_reflns 2190
_refine_ls_number_restraints 0
_refine_ls_restrained_S_all 1.030
_refine_ls_R_factor_all 0.0867
_refine_ls_R_factor_gt 0.0493
_refine_ls_shift/su_max 0.000
_refine_ls_shift/su_mean 0.000
_refine_ls_structure_factor_coef Fsqd
_refine_ls_weighting_details 'calc w=1/[\s^2^(Fo^2^)+(0.0804P)^2^+0.0617P] where P=(Fo^2^+2Fc^2^)/3'
_refine_ls_weighting_scheme calc
_refine_ls_wR_factor_gt 0.1282
_refine_ls_wR_factor_ref 0.1572
_reflns_number_gt 1356
_reflns_number_total 2190
_reflns_threshold_expression I>2\s(I)
_cod_data_source_file hb6935.cif
_cod_data_source_block I
_cod_original_sg_symbol_H-M 'P 21/n'
_cod_database_code 2236271
_cod_database_fobs_code 2236271

loop_
_symmetry_equiv_pos_as_xyz
'x, y, z'
'-x+1/2, y+1/2, -z+1/2'
'-x, -y, -z'
'x-1/2, -y-1/2, z-1/2'

loop_
_atom_site_type_symbol
_atom_site_label
_atom_site_fract_x
_atom_site_fract_y
_atom_site_fract_z
_atom_site_U_iso_or_equiv
_atom_site_adp_type
_atom_site_calc_flag
_atom_site_refinement_flags
_atom_site_occupancy
_atom_site_symmetry_multiplicity
O O1 1.0940(2) -0.19833(13) 0.83751(12) 0.0561(5) Uani d . 1 1
H H1 1.0527 -0.1373 0.7987 0.084 Uiso calc R 1 1
N N1 0.7880(2) 0.00622(13) 0.53533(12) 0.0340(4) Uani d . 1 1
H H1A 0.7299 -0.0337 0.4767 0.041 Uiso calc R 1 1
O O2 1.0652(2) -0.40422(14) 0.83105(12) 0.0546(4) Uani d . 1 1
C C4 0.8638(3) -0.06557(17) 0.62392(15) 0.0348(4) Uani d . 1 1
O O3 0.9581(2) -0.02077(13) 0.71212(13) 0.0585(5) Uani d . 1 1
C C3 0.8248(3) -0.20179(16) 0.60914(15) 0.0358(4) Uani d . 1 1
H H3 0.7460 -0.2246 0.5421 0.043 Uiso calc R 1 1
C C5 0.7910(2) 0.14022(16) 0.52529(14) 0.0326(4) Uani d . 1 1
C C10 0.6725(3) 0.19311(17) 0.43353(16) 0.0401(5) Uani d . 1 1
H H10 0.5983 0.1413 0.3811 0.048 Uiso calc R 1 1
C C6 0.9055(3) 0.21772(18) 0.60146(16) 0.0414(5) Uani d . 1 1
H H6 0.9883 0.1831 0.6619 0.050 Uiso calc R 1 1
C C2 0.8880(3) -0.29664(17) 0.67949(16) 0.0395(5) Uani d . 1 1
H H2 0.8378 -0.3748 0.6554 0.047 Uiso calc R 1 1
C C1 1.0230(3) -0.30190(18) 0.78871(16) 0.0395(5) Uani d . 1 1
C C9 0.6645(3) 0.32210(18) 0.41997(17) 0.0476(5) Uani d . 1 1
H H9 0.5842 0.3573 0.3586 0.057 Uiso calc R 1 1
C C7 0.8946(3) 0.34771(19) 0.58618(17) 0.0487(5) Uani d . 1 1
H H7 0.9698 0.4001 0.6374 0.058 Uiso calc R 1 1
C C8 0.7752(3) 0.39960(19) 0.49705(18) 0.0496(6) Uani d . 1 1
H H8 0.7683 0.4868 0.4882 0.060 Uiso calc R 1 1

loop_
_atom_site_aniso_label
_atom_site_aniso_U_11
_atom_site_aniso_U_22
_atom_site_aniso_U_33
_atom_site_aniso_U_12
_atom_site_aniso_U_13
_atom_site_aniso_U_23
O1 0.0747(11) 0.0394(9) 0.0446(9) 0.0003(7) -0.0197(7) 0.0041(6)
N1 0.0425(9) 0.0265(8) 0.0302(8) -0.0006(6) -0.0026(6) -0.0013(6)
O2 0.0712(11) 0.0410(9) 0.0462(9) 0.0107(7) -0.0073(7) 0.0127(7)
C4 0.0423(10) 0.0309(10) 0.0290(9) 0.0009(8) -0.0007(7) -0.0001(7)
O3 0.0913(12) 0.0311(8) 0.0420(8) -0.0062(7) -0.0235(7) 0.0000(6)
C3 0.0426(10) 0.0298(10) 0.0324(9) -0.0020(8) -0.0023(7) -0.0014(7)
C5 0.0402(10) 0.0272(9) 0.0298(9) 0.0003(7) 0.0043(7) 0.0001(7)
C10 0.0482(11) 0.0320(10) 0.0367(10) -0.0003(8) -0.0038(8) 0.0016(8)
C6 0.0533(12) 0.0332(11) 0.0346(10) -0.0037(8) -0.0022(8) 0.0009(8)
C2 0.0492(12) 0.0294(10) 0.0375(10) -0.0016(8) -0.0006(8) -0.0006(8)
C1 0.0468(12) 0.0357(11) 0.0347(10) 0.0038(8) 0.0022(8) 0.0047(8)
C9 0.0596(13) 0.0371(11) 0.0414(11) 0.0067(10) -0.0061(9) 0.0071(9)
C7 0.0679(15) 0.0329(11) 0.0420(11) -0.0073(10) -0.0018(10) -0.0023(9)
C8 0.0715(15) 0.0297(11) 0.0459(12) 0.0000(10) 0.0041(11) 0.0037(9)

loop_
_atom_type_symbol
_atom_type_description
_atom_type_scat_dispersion_real
_atom_type_scat_dispersion_imag
_atom_type_scat_source
C C 0.0033 0.0016 'International Tables Vol C Tables 4.2.6.8 and 6.1.1.4'
H H 0.0000 0.0000 'International Tables Vol C Tables 4.2.6.8 and 6.1.1.4'
N N 0.0061 0.0033 'International Tables Vol C Tables 4.2.6.8 and 6.1.1.4'
O O 0.0106 0.0060 'International Tables Vol C Tables 4.2.6.8 and 6.1.1.4'

loop_
_geom_angle_atom_site_label_1
_geom_angle_atom_site_label_2
_geom_angle_atom_site_label_3
_geom_angle
C1 O1 H1 109.5
C4 N1 C5 128.47(15)
C4 N1 H1A 115.8
C5 N1 H1A 115.8
O3 C4 N1 122.54(17)
O3 C4 C3 122.77(17)
N1 C4 C3 114.68(15)
C2 C3 C4 128.48(17)
C2 C3 H3 115.8
C4 C3 H3 115.8
C10 C5 C6 119.76(17)
C10 C5 N1 116.85(16)
C6 C5 N1 123.40(16)
C9 C10 C5 120.07(18)
C9 C10 H10 120.0
C5 C10 H10 120.0
C5 C6 C7 119.11(18)
C5 C6 H6 120.4
C7 C6 H6 120.4
C3 C2 C1 132.65(18)
C3 C2 H2 113.7
C1 C2 H2 113.7
O2 C1 O1 120.98(18)
O2 C1 C2 118.50(18)
O1 C1 C2 120.51(16)
C10 C9 C8 120.30(19)
C10 C9 H9 119.9
C8 C9 H9 119.9
C8 C7 C6 120.97(19)
C8 C7 H7 119.5
C6 C7 H7 119.5
C7 C8 C9 119.76(19)
C7 C8 H8 120.1
C9 C8 H8 120.1

loop_
_geom_bond_atom_site_label_1
_geom_bond_atom_site_label_2
_geom_bond_distance
O1 C1 1.305(2)
O1 H1 0.8200
N1 C4 1.336(2)
N1 C5 1.425(2)
N1 H1A 0.8600
O2 C1 1.212(2)
C4 O3 1.243(2)
C4 C3 1.475(2)
C3 C2 1.336(3)
C3 H3 0.9300
C5 C10 1.387(3)
C5 C6 1.389(3)
C10 C9 1.376(2)
C10 H10 0.9300
C6 C7 1.389(3)
C6 H6 0.9300
C2 C1 1.488(3)
C2 H2 0.9300
C9 C8 1.382(3)
C9 H9 0.9300
C7 C8 1.365(3)
C7 H7 0.9300
C8 H8 0.9300

loop_
_geom_hbond_atom_site_label_D
_geom_hbond_atom_site_label_H
_geom_hbond_atom_site_label_A
_geom_hbond_site_symmetry_A
_geom_hbond_distance_DH
_geom_hbond_distance_HA
_geom_hbond_distance_DA
_geom_hbond_angle_DHA
O1 H1 O3 . 0.82 1.68 2.4947(19) 175
N1 H1A O2 4 0.86 2.04 2.885(2) 169
C9 H9 O3 4_565 0.93 2.51 3.389(2) 157
C10 H10 O2 4 0.93 2.58 3.335(2) 138

loop_
_geom_torsion_atom_site_label_1
_geom_torsion_atom_site_label_2
_geom_torsion_atom_site_label_3
_geom_torsion_atom_site_label_4
_geom_torsion
C5 N1 C4 O3 -3.0(3)
C5 N1 C4 C3 176.37(16)
O3 C4 C3 C2 -4.1(3)
N1 C4 C3 C2 176.5(2)
C4 N1 C5 C10 -168.15(18)
C4 N1 C5 C6 12.2(3)
C6 C5 C10 C9 -1.9(3)
N1 C5 C10 C9 178.43(17)
C10 C5 C6 C7 2.0(3)
N1 C5 C6 C7 -178.30(17)
C4 C3 C2 C1 -4.5(4)
C3 C2 C1 O2 -174.8(2)
C3 C2 C1 O1 5.2(3)
C5 C10 C9 C8 0.4(3)
C5 C6 C7 C8 -0.8(3)
C6 C7 C8 C9 -0.7(3)
C10 C9 C8 C7 0.8(3)

loop_
_cod_related_entry_id
_cod_related_entry_database
_cod_related_entry_code
1 ChemSpider 1267410
